data_2202886
loop_
_publ_author_name
'Hai-Liang Zhu'
'Xian-Jiang Wang'
'Fan-Jin Meng'
'Xiu-Ying Liu'

_publ_section_title
;
 Polymeric (ethylenediamine)silver(I) 2,4,6-trinitrophenolate
;
_journal_issue 9
_journal_name_full 'Acta Crystallographica Section E'
_journal_page_first m698
_journal_page_last m699
_journal_paper_doi 10.1107/S1600536803016635
_journal_volume 59
_journal_year 2003
_chemical_formula_iupac '[Ag (C2 H8)] (C6 H2 N3 O7)'
_chemical_formula_moiety 'C2 H8 Ag N2 1+, C6 H2 N3 O7 1-'
_chemical_formula_sum 'C8 H10 Ag N5 O7'
_chemical_formula_weight 396.08
_chemical_name_systematic ?
_space_group_IT_number 14
_symmetry_cell_setting monoclinic
_symmetry_space_group_name_Hall '-P 2yn'
_symmetry_space_group_name_H-M 'P 1 21/n 1'
_atom_sites_solution_hydrogens geom
_atom_sites_solution_primary direct
_atom_sites_solution_secondary difmap
_audit_creation_method SHELXL-97
_cell_angle_alpha 90.00
_cell_angle_beta 93.72(3)
_cell_angle_gamma 90.00
_cell_formula_units_Z 4
_cell_length_a 7.844(2)
_cell_length_b 19.406(4)
_cell_length_c 8.376(2)
_cell_measurement_reflns_used 5661
_cell_measurement_temperature 293(2)
_cell_measurement_theta_max 25.42
_cell_measurement_theta_min 2.45
_cell_volume 1272.3(5)
_computing_cell_refinement 'SAINT (Siemens, 1996)'
_computing_data_collection 'SMART (Siemens, 1996)'
_computing_data_reduction SAINT
_computing_molecular_graphics SHELXTL
_computing_publication_material 'SHELXTL and PLATON (Spek, 2003)'
_computing_structure_refinement SHELXTL
_computing_structure_solution 'SHELXTL (Sheldrick, 1997)'
_diffrn_ambient_temperature 293(2)
_diffrn_measured_fraction_theta_full 0.996
_diffrn_measured_fraction_theta_max 0.996
_diffrn_measurement_device_type 'Siemens SMART CCD area-detector'
_diffrn_measurement_method \w
_diffrn_radiation_monochromator graphite
_diffrn_radiation_source 'fine-focus sealed tube'
_diffrn_radiation_type MoK\a
_diffrn_radiation_wavelength 0.71073
_diffrn_reflns_av_R_equivalents 0.0332
_diffrn_reflns_av_sigmaI/netI 0.0540
_diffrn_reflns_limit_h_max 6
_diffrn_reflns_limit_h_min -9
_diffrn_reflns_limit_k_max 23
_diffrn_reflns_limit_k_min -20
_diffrn_reflns_limit_l_max 9
_diffrn_reflns_limit_l_min -10
_diffrn_reflns_number 5663
_diffrn_reflns_theta_full 26.00
_diffrn_reflns_theta_max 26.00
_diffrn_reflns_theta_min 2.10
_diffrn_standards_decay_% <1
_diffrn_standards_number 0
_exptl_absorpt_coefficient_mu 1.630
_exptl_absorpt_correction_T_max 0.787
_exptl_absorpt_correction_T_min 0.575
_exptl_absorpt_correction_type empirical
_exptl_absorpt_process_details '(SADABS; Sheldrick, 1996)'
_exptl_crystal_colour brown
_exptl_crystal_density_diffrn 2.068
_exptl_crystal_density_method 'not measured'
_exptl_crystal_description prism
_exptl_crystal_F_000 784
_exptl_crystal_size_max 0.54
_exptl_crystal_size_mid 0.25
_exptl_crystal_size_min 0.16
_refine_diff_density_max 0.610
_refine_diff_density_min -0.637
_refine_ls_extinction_method none
_refine_ls_goodness_of_fit_ref 1.195
_refine_ls_hydrogen_treatment constr
_refine_ls_matrix_type full
_refine_ls_number_parameters 191
_refine_ls_number_reflns 2492
_refine_ls_number_restraints 0
_refine_ls_restrained_S_all 1.195
_refine_ls_R_factor_all 0.0773
_refine_ls_R_factor_gt 0.0609
_refine_ls_shift/su_max 0.009
_refine_ls_shift/su_mean 0.003
_refine_ls_structure_factor_coef Fsqd
_refine_ls_weighting_details 'calc w = 1/[\s^2^(Fo^2^)+(0.0337P)^2^] where P = (Fo^2^+2Fc^2^)/3'
_refine_ls_weighting_scheme calc
_refine_ls_wR_factor_gt 0.0967
_refine_ls_wR_factor_ref 0.1018
_reflns_number_gt 2031
_reflns_number_total 2492
_reflns_threshold_expression I>2\s(I)
_cod_data_source_file su6025.cif
_cod_data_source_block I
_cod_original_sg_symbol_H-M 'P 21/n'
_cod_database_code 2202886
_cod_database_fobs_code 2202886

loop_
_symmetry_equiv_pos_as_xyz
'x, y, z'
'-x+1/2, y+1/2, -z+1/2'
'-x, -y, -z'
'x-1/2, -y-1/2, z-1/2'

loop_
_atom_site_label
_atom_site_fract_x
_atom_site_fract_y
_atom_site_fract_z
_atom_site_U_iso_or_equiv
_atom_site_adp_type
_atom_site_calc_flag
_atom_site_refinement_flags
_atom_site_occupancy
_atom_site_disorder_assembly
_atom_site_disorder_group
_atom_site_type_symbol
Ag1 0.05122(6) 0.72871(2) 0.74301(6) 0.0481(2) Uani d . 1 . . Ag
O1 0.0840(5) 1.1431(2) 0.9180(5) 0.0533(11) Uani d . 1 . . O
O2 0.3732(5) 1.0845(2) 0.8259(6) 0.0605(13) Uani d . 1 . . O
O3 0.3305(5) 1.0283(3) 0.6063(6) 0.0776(16) Uani d . 1 . . O
O4 -0.1221(6) 0.8615(2) 0.6094(6) 0.0734(15) Uani d . 1 . . O
O5 -0.3491(6) 0.8848(2) 0.7299(5) 0.0646(13) Uani d . 1 . . O
O6 -0.3450(5) 1.0816(2) 1.0866(5) 0.0573(12) Uani d . 1 . . O
O7 -0.2443(5) 1.1725(2) 0.9808(5) 0.0602(12) Uani d . 1 . . O
N1 -0.0169(6) 0.7164(2) 0.9826(6) 0.0443(12) Uani d . 1 . . N
H1C -0.0294 0.7586 1.0251 0.080 Uiso d R 1 . . H
H1D 0.0704 0.6956 1.0385 0.080 Uiso d R 1 . . H
N2 -0.3833(6) 0.7729(3) 1.0006(6) 0.0500(13) Uani d . 1 . . N
H2C -0.4739 0.7901 0.9423 0.080 Uiso d R 1 . . H
H2D -0.2978 0.8035 0.9947 0.080 Uiso d R 1 . . H
N3 0.2808(6) 1.0529(2) 0.7288(7) 0.0449(13) Uani d . 1 . . N
N4 -0.2058(7) 0.8995(2) 0.6915(6) 0.0489(13) Uani d . 1 . . N
N5 -0.2528(6) 1.1101(3) 0.9942(6) 0.0415(12) Uani d . 1 . . N
C1 -0.1749(8) 0.6776(3) 1.0051(8) 0.0559(18) Uani d . 1 . . C
H1A -0.1936 0.6748 1.1171 0.080 Uiso d R 1 . . H
H1B -0.1601 0.6315 0.9665 0.080 Uiso d R 1 . . H
C2 -0.3287(8) 0.7098(3) 0.9203(8) 0.0567(18) Uani d . 1 . . C
H2A -0.3031 0.7204 0.8125 0.080 Uiso d R 1 . . H
H2B -0.4212 0.6773 0.9160 0.080 Uiso d R 1 . . H
C3 0.0189(7) 1.0894(3) 0.8637(6) 0.0349(13) Uani d . 1 . . C
C4 0.1030(6) 1.0405(3) 0.7657(6) 0.0329(13) Uani d . 1 . . C
C5 0.0314(6) 0.9807(3) 0.7055(6) 0.0356(13) Uani d . 1 . . C
H5A 0.0928 0.9513 0.6372 0.080 Uiso d R 1 . . H
C6 -0.1316(7) 0.9633(3) 0.7462(6) 0.0354(13) Uani d . 1 . . C
C7 -0.2238(7) 1.0059(3) 0.8410(7) 0.0361(13) Uani d . 1 . . C
H7A -0.3366 0.9933 0.8685 0.080 Uiso d R 1 . . H
C8 -0.1522(6) 1.0664(3) 0.8941(6) 0.0328(13) Uani d . 1 . . C

loop_
_atom_site_aniso_label
_atom_site_aniso_U_11
_atom_site_aniso_U_22
_atom_site_aniso_U_33
_atom_site_aniso_U_12
_atom_site_aniso_U_13
_atom_site_aniso_U_23
Ag1 0.0463(3) 0.0510(3) 0.0484(3) 0.0019(2) 0.0142(2) 0.0046(2)
O1 0.037(2) 0.043(2) 0.080(3) 0.0007(19) 0.004(2) -0.020(2)
O2 0.037(3) 0.055(3) 0.090(4) -0.003(2) 0.010(2) -0.013(3)
O3 0.054(3) 0.126(4) 0.056(3) 0.005(3) 0.025(2) -0.008(3)
O4 0.074(3) 0.052(3) 0.096(4) -0.004(2) 0.021(3) -0.029(3)
O5 0.062(3) 0.061(3) 0.073(3) -0.027(2) 0.019(3) -0.016(2)
O6 0.052(3) 0.064(3) 0.059(3) 0.009(2) 0.026(2) 0.006(2)
O7 0.058(3) 0.039(3) 0.086(4) 0.011(2) 0.023(2) -0.005(2)
N1 0.051(3) 0.039(3) 0.043(3) 0.008(2) 0.004(2) 0.000(2)
N2 0.033(3) 0.069(4) 0.049(3) 0.000(3) 0.012(2) 0.004(3)
N3 0.039(3) 0.043(3) 0.053(4) 0.004(2) 0.007(3) 0.005(3)
N4 0.058(4) 0.042(3) 0.047(3) -0.005(3) 0.005(3) -0.005(2)
N5 0.037(3) 0.045(3) 0.042(3) 0.010(2) 0.001(2) -0.003(2)
C1 0.072(5) 0.045(4) 0.053(4) -0.001(3) 0.025(4) -0.001(3)
C2 0.053(4) 0.073(5) 0.046(4) -0.021(3) 0.017(3) -0.009(3)
C3 0.035(3) 0.035(3) 0.034(3) 0.005(3) -0.001(2) 0.001(3)
C4 0.029(3) 0.039(3) 0.032(3) 0.004(2) 0.003(2) 0.004(2)
C5 0.039(3) 0.042(3) 0.026(3) 0.004(3) 0.002(3) 0.002(2)
C6 0.042(3) 0.035(3) 0.030(3) -0.002(3) 0.002(2) -0.003(2)
C7 0.034(3) 0.038(3) 0.036(3) 0.001(3) -0.001(2) 0.002(3)
C8 0.029(3) 0.036(3) 0.033(3) 0.010(2) 0.008(2) 0.001(2)

loop_
_atom_type_symbol
_atom_type_description
_atom_type_scat_dispersion_real
_atom_type_scat_dispersion_imag
_atom_type_scat_source
C C 0.0033 0.0016 'International Tables Vol C Tables 4.2.6.8 and 6.1.1.4'
H H 0.0000 0.0000 'International Tables Vol C Tables 4.2.6.8 and 6.1.1.4'
N N 0.0061 0.0033 'International Tables Vol C Tables 4.2.6.8 and 6.1.1.4'
O O 0.0106 0.0060 'International Tables Vol C Tables 4.2.6.8 and 6.1.1.4'
Ag Ag -0.8971 1.1015 'International Tables Vol C Tables 4.2.6.8 and 6.1.1.4'

loop_
_geom_angle_atom_site_label_1
_geom_angle_atom_site_label_2
_geom_angle_atom_site_label_3
_geom_angle_site_symmetry_3
_geom_angle
N1 Ag1 N2 4_675 172.70(18)
C1 N1 Ag1 . 116.3(4)
C2 N2 Ag1 4_576 121.3(4)
O3 N3 O2 . 123.4(5)
O3 N3 C4 . 118.3(5)
O2 N3 C4 . 118.3(5)
O5 N4 O4 . 122.7(5)
O5 N4 C6 . 118.6(5)
O4 N4 C6 . 118.6(5)
O7 N5 O6 . 123.0(5)
O7 N5 C8 . 119.3(5)
O6 N5 C8 . 117.6(5)
N1 C1 C2 . 112.6(5)
N2 C2 C1 . 112.3(5)
O1 C3 C4 . 124.9(5)
O1 C3 C8 . 124.0(5)
C4 C3 C8 . 111.1(5)
C5 C4 C3 . 125.1(5)
C5 C4 N3 . 115.7(5)
C3 C4 N3 . 119.3(5)
C4 C5 C6 . 118.6(5)
C7 C6 C5 . 121.4(5)
C7 C6 N4 . 119.0(5)
C5 C6 N4 . 119.6(5)
C8 C7 C6 . 118.8(5)
C7 C8 C3 . 125.0(5)
C7 C8 N5 . 117.4(5)
C3 C8 N5 . 117.5(5)

loop_
_geom_bond_atom_site_label_1
_geom_bond_atom_site_label_2
_geom_bond_site_symmetry_2
_geom_bond_distance
_geom_bond_publ_flag
Ag1 N1 . 2.123(5) ?
Ag1 N2 4_675 2.126(5) ?
O1 C3 . 1.234(6) ?
O2 N3 . 1.219(6) ?
O3 N3 . 1.218(6) ?
O4 N4 . 1.228(5) ?
O5 N4 . 1.223(6) ?
O6 N5 . 1.225(5) ?
O7 N5 . 1.218(5) ?
N1 C1 . 1.473(7) ?
N2 C2 . 1.474(7) ?
N2 Ag1 4_576 2.126(5) ?
N3 C4 . 1.468(6) ?
N4 C6 . 1.431(7) ?
N5 C8 . 1.461(6) ?
C1 C2 . 1.496(8) ?
C3 C4 . 1.441(7) ?
C3 C8 . 1.453(7) ?
C4 C5 . 1.371(7) ?
C5 C6 . 1.386(7) ?
C6 C7 . 1.383(7) ?
C7 C8 . 1.362(7) ?

loop_
_geom_hbond_atom_site_label_D
_geom_hbond_atom_site_label_H
_geom_hbond_atom_site_label_A
_geom_hbond_site_symmetry_A
_geom_hbond_distance_DH
_geom_hbond_distance_HA
_geom_hbond_distance_DA
_geom_hbond_angle_DHA
N1 H1C O1 3_577 0.90 2.02 2.908(6) 169
N1 H1C O7 3_577 0.90 2.53 2.976(6) 111
N1 H1D O5 4_676 0.90 2.30 3.087(6) 147
N2 H2C O7 3_477 0.90 2.45 3.121(6) 131
N2 H2D O1 3_577 0.90 2.06 2.904(6) 155
